data_4346526
loop_
_publ_author_name
'Clouston, Laura J.'
'Bernales, Varinia'
'Cammarota, Ryan C.'
'Carlson, Rebecca K.'
'Bill, Eckhard'
'Gagliardi, Laura'
'Lu, Connie C.'

_publ_section_title
;
 Heterobimetallic Complexes That Bond Vanadium to Iron, Cobalt, and
 Nickel.
;
_journal_issue 24
_journal_name_full 'Inorganic chemistry'
_journal_page_first 11669
_journal_page_last 11679
_journal_paper_doi 10.1021/acs.inorgchem.5b01631
_journal_volume 54
_journal_year 2015
_chemical_formula_moiety 'C39 H60 Co N4 P3 V, C24 H20 B, 2(C4 H8 O)'
_chemical_formula_sum 'C71 H96 B Co N4 O2 P3 V'
_chemical_formula_weight 1251.11
_chemical_name_common 3ox_[CoVL][BPh4]
_space_group_IT_number 14
_space_group_name_Hall '-P 2ybc'
_space_group_name_H-M_alt 'P 1 21/c 1'
_symmetry_cell_setting monoclinic
_symmetry_space_group_name_H-M 'P 1 21/c 1'
_atom_sites_solution_hydrogens geom
_atom_sites_solution_primary direct
_atom_sites_solution_secondary difmap
_audit_creation_method SHELXL-97
_cell_angle_alpha 90.00
_cell_angle_beta 100.6311(15)
_cell_angle_gamma 90.00
_cell_formula_units_Z 4
_cell_length_a 17.3813(5)
_cell_length_b 14.3313(4)
_cell_length_c 26.5204(7)
_cell_measurement_reflns_used 8178
_cell_measurement_temperature 123(2)
_cell_measurement_theta_max 66.67
_cell_measurement_theta_min 3.39
_cell_volume 6492.8(3)
_computing_cell_refinement 'SAINT, Bruker'
_computing_data_collection 'APEX II, Bruker'
_computing_data_reduction 'SAINT, Bruker'
_computing_molecular_graphics 'SHELXTL, Bruker'
_computing_structure_refinement 'SHELXL-97 (Sheldrick, 2008)'
_computing_structure_solution 'SHELXS-97 (Sheldrick, 2008)'
_diffrn_ambient_temperature 123(2)
_diffrn_measured_fraction_theta_full 0.988
_diffrn_measured_fraction_theta_max 0.988
_diffrn_measurement_device_type 'Bruker D8 Photon 100 CMOS'
_diffrn_measurement_method '\f and \w scans'
_diffrn_radiation_monochromator 'normal parabolic mirrors'
_diffrn_radiation_source 'micro-focus sealed tube'
_diffrn_radiation_type CuK\a
_diffrn_radiation_wavelength 1.54178
_diffrn_reflns_av_R_equivalents 0.0721
_diffrn_reflns_av_sigmaI/netI 0.0625
_diffrn_reflns_limit_h_max 20
_diffrn_reflns_limit_h_min -18
_diffrn_reflns_limit_k_max 14
_diffrn_reflns_limit_k_min -17
_diffrn_reflns_limit_l_max 30
_diffrn_reflns_limit_l_min -31
_diffrn_reflns_number 48756
_diffrn_reflns_theta_full 66.79
_diffrn_reflns_theta_max 66.79
_diffrn_reflns_theta_min 2.59
_exptl_absorpt_coefficient_mu 4.271
_exptl_absorpt_correction_T_max 0.9194
_exptl_absorpt_correction_T_min 0.4148
_exptl_absorpt_correction_type multi-scan
_exptl_absorpt_process_details 'SADABS, R. Blessing, 1995'
_exptl_crystal_colour green
_exptl_crystal_density_diffrn 1.280
_exptl_crystal_density_method 'not measured'
_exptl_crystal_description plate
_exptl_crystal_F_000 2664
_exptl_crystal_size_max 0.25
_exptl_crystal_size_mid 0.15
_exptl_crystal_size_min 0.02
_refine_diff_density_max 1.260
_refine_diff_density_min -0.585
_refine_diff_density_rms 0.092
_refine_ls_extinction_method none
_refine_ls_goodness_of_fit_ref 1.036
_refine_ls_hydrogen_treatment constr
_refine_ls_matrix_type full
_refine_ls_number_parameters 760
_refine_ls_number_reflns 11373
_refine_ls_number_restraints 0
_refine_ls_restrained_S_all 1.036
_refine_ls_R_factor_all 0.1138
_refine_ls_R_factor_gt 0.0748
_refine_ls_shift/su_max 0.000
_refine_ls_shift/su_mean 0.000
_refine_ls_structure_factor_coef Fsqd
_refine_ls_weighting_details 'calc w=1/[\s^2^(Fo^2^)+(0.0872P)^2^+19.3546P] where P=(Fo^2^+2Fc^2^)/3'
_refine_ls_weighting_scheme calc
_refine_ls_wR_factor_gt 0.1790
_refine_ls_wR_factor_ref 0.2077
_reflns_number_gt 7994
_reflns_number_total 11373
_reflns_threshold_expression >2sigma(I)
_cod_data_source_file ic5b01631_si_002.cif
_cod_data_source_block 13282z_compound_3ox
_cod_original_cell_volume 6492.7(3)
_cod_original_sg_symbol_H-M P2(1)/c
_cod_database_code 4346526

loop_
_symmetry_equiv_pos_as_xyz
'x, y, z'
'-x, y+1/2, -z+1/2'
'-x, -y, -z'
'x, -y-1/2, z-1/2'

loop_
_atom_site_label
_atom_site_type_symbol
_atom_site_fract_x
_atom_site_fract_y
_atom_site_fract_z
_atom_site_U_iso_or_equiv
_atom_site_adp_type
_atom_site_occupancy
_atom_site_symmetry_multiplicity
_atom_site_calc_flag
_atom_site_refinement_flags
Co1 Co 0.22812(4) 0.55207(5) 0.29914(3) 0.0298(2) Uani 1 1 d .
V1 V 0.14243(4) 0.54756(6) 0.23785(3) 0.0275(2) Uani 1 1 d .
P1 P 0.31867(7) 0.60142(10) 0.25472(6) 0.0397(3) Uani 1 1 d .
P2 P 0.16647(8) 0.65506(10) 0.34100(6) 0.0398(3) Uani 1 1 d .
P3 P 0.21906(7) 0.40008(9) 0.31766(5) 0.0325(3) Uani 1 1 d .
N1 N 0.1834(2) 0.6280(3) 0.19090(15) 0.0315(9) Uani 1 1 d .
N2 N 0.0554(2) 0.5943(3) 0.26597(15) 0.0321(9) Uani 1 1 d .
N3 N 0.1439(2) 0.4167(3) 0.22173(16) 0.0316(9) Uani 1 1 d .
N4 N 0.0445(2) 0.5414(3) 0.16813(15) 0.0275(9) Uani 1 1 d .
C1 C 0.0573(3) 0.6218(3) 0.13611(18) 0.0306(11) Uani 1 1 d .
C2 C 0.0024(3) 0.6558(4) 0.09628(18) 0.0328(11) Uani 1 1 d .
H2A H -0.0475 0.6270 0.0880 0.039 Uiso 1 1 calc R
C3 C 0.0202(3) 0.7330(4) 0.06790(19) 0.0362(12) Uani 1 1 d .
H3A H -0.0176 0.7562 0.0402 0.043 Uiso 1 1 calc R
C4 C 0.0922(3) 0.7749(4) 0.08027(19) 0.0367(12) Uani 1 1 d .
H4A H 0.1041 0.8272 0.0611 0.044 Uiso 1 1 calc R
C5 C 0.1477(3) 0.7416(4) 0.12030(19) 0.0367(12) Uani 1 1 d .
H5A H 0.1972 0.7714 0.1285 0.044 Uiso 1 1 calc R
C6 C 0.1316(3) 0.6643(3) 0.14902(18) 0.0312(11) Uani 1 1 d .
C7 C 0.2620(3) 0.6685(4) 0.2013(2) 0.0369(12) Uani 1 1 d .
H7A H 0.2596 0.7350 0.2109 0.044 Uiso 1 1 calc R
H7B H 0.2866 0.6639 0.1706 0.044 Uiso 1 1 calc R
C8 C 0.3795(4) 0.5295(5) 0.2222(3) 0.0608(18) Uani 1 1 d .
H8A H 0.4066 0.5723 0.2014 0.073 Uiso 1 1 calc R
C9 C 0.4432(4) 0.4783(6) 0.2591(3) 0.082(2) Uani 1 1 d .
H9A H 0.4743 0.4403 0.2395 0.123 Uiso 1 1 calc R
H9B H 0.4191 0.4379 0.2816 0.123 Uiso 1 1 calc R
H9C H 0.4773 0.5238 0.2799 0.123 Uiso 1 1 calc R
C10 C 0.3337(4) 0.4670(5) 0.1872(3) 0.069(2) Uani 1 1 d .
H10A H 0.3667 0.4383 0.1653 0.103 Uiso 1 1 calc R
H10B H 0.2910 0.5015 0.1659 0.103 Uiso 1 1 calc R
H10C H 0.3118 0.4183 0.2063 0.103 Uiso 1 1 calc R
C11 C 0.3833(4) 0.6951(6) 0.2894(3) 0.073(2) Uani 1 1 d .
H11A H 0.3468 0.7456 0.2961 0.088 Uiso 1 1 calc R
C12 C 0.4355(4) 0.7398(4) 0.2577(3) 0.0618(18) Uani 1 1 d .
H12A H 0.4613 0.7941 0.2759 0.093 Uiso 1 1 calc R
H12B H 0.4044 0.7597 0.2248 0.093 Uiso 1 1 calc R
H12C H 0.4753 0.6948 0.2515 0.093 Uiso 1 1 calc R
C13 C 0.4246(4) 0.6636(5) 0.3419(3) 0.075(2) Uani 1 1 d .
H13A H 0.4567 0.7148 0.3589 0.113 Uiso 1 1 calc R
H13B H 0.4582 0.6100 0.3382 0.113 Uiso 1 1 calc R
H13C H 0.3857 0.6454 0.3625 0.113 Uiso 1 1 calc R
C14 C -0.0293(3) 0.5503(3) 0.18766(19) 0.0301(11) Uani 1 1 d .
C15 C -0.1025(3) 0.5347(3) 0.1584(2) 0.0342(12) Uani 1 1 d .
H15A H -0.1075 0.5121 0.1243 0.041 Uiso 1 1 calc R
C16 C -0.1690(3) 0.5522(4) 0.1793(2) 0.0377(12) Uani 1 1 d .
H16A H -0.2195 0.5422 0.1593 0.045 Uiso 1 1 calc R
C17 C -0.1615(3) 0.5838(4) 0.2289(2) 0.0371(12) Uani 1 1 d .
H17A H -0.2071 0.5956 0.2429 0.044 Uiso 1 1 calc R
C18 C -0.0887(3) 0.5985(3) 0.2585(2) 0.0338(11) Uani 1 1 d .
H18A H -0.0843 0.6196 0.2929 0.041 Uiso 1 1 calc R
C19 C -0.0206(3) 0.5824(3) 0.23809(18) 0.0296(11) Uani 1 1 d .
C20 C 0.0623(3) 0.6325(4) 0.3176(2) 0.0390(12) Uani 1 1 d .
H20A H 0.0422 0.5873 0.3403 0.047 Uiso 1 1 calc R
H20B H 0.0319 0.6910 0.3169 0.047 Uiso 1 1 calc R
C21 C 0.1682(4) 0.7836(4) 0.3348(3) 0.0620(19) Uani 1 1 d .
H21A H 0.1266 0.8086 0.3526 0.074 Uiso 1 1 calc R
C22 C 0.1449(5) 0.8097(4) 0.2790(3) 0.073(2) Uani 1 1 d .
H22A H 0.1381 0.8775 0.2760 0.109 Uiso 1 1 calc R
H22B H 0.0956 0.7786 0.2644 0.109 Uiso 1 1 calc R
H22C H 0.1859 0.7900 0.2604 0.109 Uiso 1 1 calc R
C23 C 0.2458(4) 0.8243(5) 0.3625(5) 0.114(4) Uani 1 1 d .
H23A H 0.2478 0.8910 0.3546 0.170 Uiso 1 1 calc R
H23B H 0.2892 0.7920 0.3511 0.170 Uiso 1 1 calc R
H23C H 0.2500 0.8160 0.3996 0.170 Uiso 1 1 calc R
C24 C 0.1814(4) 0.6305(5) 0.4106(2) 0.0619(19) Uani 1 1 d .
H24A H 0.1591 0.5666 0.4130 0.074 Uiso 1 1 calc R
C25 C 0.2672(4) 0.6216(7) 0.4357(3) 0.099(3) Uani 1 1 d .
H25A H 0.2710 0.5999 0.4711 0.149 Uiso 1 1 calc R
H25B H 0.2928 0.6825 0.4356 0.149 Uiso 1 1 calc R
H25C H 0.2930 0.5767 0.4165 0.149 Uiso 1 1 calc R
C26 C 0.1348(4) 0.6931(6) 0.4407(3) 0.076(2) Uani 1 1 d .
H26A H 0.1409 0.6707 0.4761 0.114 Uiso 1 1 calc R
H26B H 0.0793 0.6916 0.4246 0.114 Uiso 1 1 calc R
H26C H 0.1543 0.7573 0.4406 0.114 Uiso 1 1 calc R
C27 C 0.0548(3) 0.4507(3) 0.14307(19) 0.0304(11) Uani 1 1 d .
C28 C 0.0185(3) 0.4290(4) 0.0939(2) 0.0359(12) Uani 1 1 d .
H28A H -0.0164 0.4722 0.0744 0.043 Uiso 1 1 calc R
C29 C 0.0332(3) 0.3435(4) 0.0730(2) 0.0430(13) Uani 1 1 d .
H29A H 0.0081 0.3279 0.0391 0.052 Uiso 1 1 calc R
C30 C 0.0839(3) 0.2812(4) 0.1011(2) 0.0449(14) Uani 1 1 d .
H30A H 0.0939 0.2231 0.0864 0.054 Uiso 1 1 calc R
C31 C 0.1206(3) 0.3022(4) 0.1507(2) 0.0382(12) Uani 1 1 d .
H31A H 0.1553 0.2583 0.1698 0.046 Uiso 1 1 calc R
C32 C 0.1067(3) 0.3879(3) 0.17285(19) 0.0317(11) Uani 1 1 d .
C33 C 0.1914(3) 0.3466(3) 0.25336(19) 0.0351(12) Uani 1 1 d .
H33A H 0.2385 0.3312 0.2390 0.042 Uiso 1 1 calc R
H33B H 0.1608 0.2887 0.2552 0.042 Uiso 1 1 calc R
C34 C 0.1465(4) 0.3440(4) 0.3508(2) 0.0516(15) Uani 1 1 d .
H34A H 0.1544 0.2752 0.3479 0.062 Uiso 1 1 calc R
C35 C 0.0631(4) 0.3634(5) 0.3235(4) 0.090(3) Uani 1 1 d .
H35A H 0.0263 0.3305 0.3412 0.134 Uiso 1 1 calc R
H35B H 0.0564 0.3416 0.2880 0.134 Uiso 1 1 calc R
H35C H 0.0529 0.4306 0.3239 0.134 Uiso 1 1 calc R
C36 C 0.1610(6) 0.3656(6) 0.4083(3) 0.111(4) Uani 1 1 d .
H36A H 0.1377 0.3164 0.4263 0.167 Uiso 1 1 calc R
H36B H 0.1370 0.4257 0.4139 0.167 Uiso 1 1 calc R
H36C H 0.2174 0.3685 0.4215 0.167 Uiso 1 1 calc R
C37 C 0.3148(3) 0.3461(4) 0.3460(2) 0.0476(15) Uani 1 1 d .
H37A H 0.3455 0.3432 0.3176 0.057 Uiso 1 1 calc R
C38 C 0.3622(4) 0.4084(5) 0.3876(3) 0.066(2) Uani 1 1 d .
H38A H 0.4143 0.3815 0.3988 0.099 Uiso 1 1 calc R
H38B H 0.3352 0.4126 0.4169 0.099 Uiso 1 1 calc R
H38C H 0.3672 0.4710 0.3736 0.099 Uiso 1 1 calc R
C39 C 0.3103(4) 0.2463(4) 0.3649(3) 0.066(2) Uani 1 1 d .
H39B H 0.3633 0.2210 0.3748 0.099 Uiso 1 1 calc R
H39C H 0.2805 0.2080 0.3375 0.099 Uiso 1 1 calc R
H39D H 0.2842 0.2457 0.3947 0.099 Uiso 1 1 calc R
B1 B 0.3208(4) 0.0118(5) 0.1127(3) 0.0432(15) Uani 1 1 d .
C40 C 0.3434(3) 0.0379(5) 0.1746(2) 0.0498(15) Uani 1 1 d .
C41 C 0.3592(3) 0.1280(5) 0.1933(3) 0.0573(17) Uani 1 1 d .
H41A H 0.3596 0.1781 0.1699 0.069 Uiso 1 1 calc R
C42 C 0.3747(3) 0.1461(6) 0.2472(3) 0.067(2) Uani 1 1 d .
H42A H 0.3849 0.2083 0.2590 0.080 Uiso 1 1 calc R
C43 C 0.3752(4) 0.0761(7) 0.2820(3) 0.078(2) Uani 1 1 d .
H43A H 0.3874 0.0887 0.3178 0.093 Uiso 1 1 calc R
C44 C 0.3577(5) -0.0126(7) 0.2646(3) 0.080(2) Uani 1 1 d .
H44A H 0.3560 -0.0620 0.2882 0.096 Uiso 1 1 calc R
C45 C 0.3423(4) -0.0302(5) 0.2121(2) 0.065(2) Uani 1 1 d .
H45A H 0.3303 -0.0924 0.2011 0.078 Uiso 1 1 calc R
C46 C 0.3458(3) -0.0966(4) 0.1032(2) 0.0437(13) Uani 1 1 d .
C47 C 0.4173(4) -0.1345(5) 0.1274(3) 0.0635(19) Uani 1 1 d .
H47A H 0.4516 -0.0972 0.1512 0.076 Uiso 1 1 calc R
C48 C 0.4401(4) -0.2257(5) 0.1176(3) 0.071(2) Uani 1 1 d .
H48A H 0.4887 -0.2496 0.1352 0.085 Uiso 1 1 calc R
C49 C 0.3925(5) -0.2798(5) 0.0830(3) 0.069(2) Uani 1 1 d .
H49A H 0.4086 -0.3406 0.0753 0.083 Uiso 1 1 calc R
C50 C 0.3223(4) -0.2466(5) 0.0598(3) 0.0581(17) Uani 1 1 d .
H50A H 0.2882 -0.2851 0.0365 0.070 Uiso 1 1 calc R
C51 C 0.2994(3) -0.1564(4) 0.0698(2) 0.0456(14) Uani 1 1 d .
H51A H 0.2496 -0.1350 0.0528 0.055 Uiso 1 1 calc R
C52 C 0.3661(3) 0.0814(4) 0.0782(2) 0.0453(14) Uani 1 1 d .
C53 C 0.4324(3) 0.0543(5) 0.0583(2) 0.0516(15) Uani 1 1 d .
H53A H 0.4520 -0.0072 0.0652 0.062 Uiso 1 1 calc R
C54 C 0.4707(4) 0.1127(5) 0.0290(3) 0.0624(18) Uani 1 1 d .
H54A H 0.5154 0.0907 0.0168 0.075 Uiso 1 1 calc R
C55 C 0.4447(4) 0.2007(5) 0.0178(3) 0.0668(19) Uani 1 1 d .
H55A H 0.4707 0.2405 -0.0023 0.080 Uiso 1 1 calc R
C56 C 0.3791(4) 0.2318(5) 0.0364(3) 0.074(2) Uani 1 1 d .
H56A H 0.3597 0.2931 0.0286 0.088 Uiso 1 1 calc R
C57 C 0.3420(4) 0.1728(4) 0.0664(3) 0.0589(17) Uani 1 1 d .
H57A H 0.2983 0.1961 0.0793 0.071 Uiso 1 1 calc R
C58 C 0.2253(3) 0.0233(3) 0.0954(2) 0.0361(12) Uani 1 1 d .
C59 C 0.1887(3) 0.0469(4) 0.0458(2) 0.0440(13) Uani 1 1 d .
H59A H 0.2205 0.0605 0.0212 0.053 Uiso 1 1 calc R
C60 C 0.1081(3) 0.0515(4) 0.0306(2) 0.0480(14) Uani 1 1 d .
H60A H 0.0860 0.0682 -0.0037 0.058 Uiso 1 1 calc R
C61 C 0.0604(3) 0.0320(4) 0.0648(2) 0.0472(15) Uani 1 1 d .
H61A H 0.0051 0.0358 0.0547 0.057 Uiso 1 1 calc R
C62 C 0.0935(3) 0.0070(4) 0.1137(3) 0.0490(15) Uani 1 1 d .
H62A H 0.0609 -0.0083 0.1375 0.059 Uiso 1 1 calc R
C63 C 0.1741(3) 0.0037(4) 0.1289(2) 0.0404(13) Uani 1 1 d .
H63A H 0.1953 -0.0124 0.1634 0.048 Uiso 1 1 calc R
O1 O -0.1539(3) 0.5187(5) 0.0269(2) 0.0931(19) Uani 1 1 d .
C64 C -0.2453(6) 0.5593(8) -0.0426(4) 0.124(4) Uani 1 1 d .
H64A H -0.2974 0.5389 -0.0369 0.148 Uiso 1 1 calc R
H64B H -0.2526 0.6084 -0.0693 0.148 Uiso 1 1 calc R
C65 C -0.1983(5) 0.5954(7) 0.0056(3) 0.094(3) Uani 1 1 d .
H65A H -0.1639 0.6471 -0.0014 0.113 Uiso 1 1 calc R
H65B H -0.2325 0.6182 0.0289 0.113 Uiso 1 1 calc R
C66 C -0.2035(4) 0.4825(5) -0.0582(3) 0.0654(19) Uani 1 1 d .
H66A H -0.1762 0.5011 -0.0863 0.079 Uiso 1 1 calc R
H66B H -0.2395 0.4304 -0.0703 0.079 Uiso 1 1 calc R
C67 C -0.1468(5) 0.4550(5) -0.0126(3) 0.068(2) Uani 1 1 d .
H67A H -0.1579 0.3908 -0.0021 0.082 Uiso 1 1 calc R
H67B H -0.0930 0.4566 -0.0199 0.082 Uiso 1 1 calc R
O2 O 0.4547(5) 0.0575(6) 0.4168(3) 0.130(3) Uani 1 1 d .
C68 C 0.4985(7) -0.0192(11) 0.4007(6) 0.146(5) Uani 1 1 d .
H68A H 0.5019 -0.0138 0.3639 0.175 Uiso 1 1 calc R
H68B H 0.5520 -0.0223 0.4214 0.175 Uiso 1 1 calc R
C69 C 0.4544(8) -0.0956(9) 0.4095(6) 0.143(5) Uani 1 1 d .
H69A H 0.4887 -0.1510 0.4164 0.172 Uiso 1 1 calc R
H69B H 0.4144 -0.1084 0.3785 0.172 Uiso 1 1 calc R
C70 C 0.4147(8) -0.0782(10) 0.4546(5) 0.146(5) Uani 1 1 d .
H70A H 0.4510 -0.0835 0.4880 0.175 Uiso 1 1 calc R
H70B H 0.3683 -0.1184 0.4542 0.175 Uiso 1 1 calc R
C71 C 0.3924(6) 0.0269(9) 0.4391(5) 0.127(4) Uani 1 1 d .
H71A H 0.3423 0.0302 0.4143 0.152 Uiso 1 1 calc R
H71B H 0.3879 0.0648 0.4697 0.152 Uiso 1 1 calc R

loop_
_atom_site_aniso_label
_atom_site_aniso_U_11
_atom_site_aniso_U_22
_atom_site_aniso_U_33
_atom_site_aniso_U_23
_atom_site_aniso_U_13
_atom_site_aniso_U_12
Co1 0.0283(4) 0.0271(4) 0.0318(5) -0.0004(4) -0.0002(3) 0.0012(3)
V1 0.0297(4) 0.0240(4) 0.0279(4) -0.0006(4) 0.0034(3) 0.0013(3)
P1 0.0268(6) 0.0435(8) 0.0462(8) 0.0118(7) -0.0001(5) -0.0033(6)
P2 0.0389(7) 0.0369(8) 0.0403(8) -0.0116(6) -0.0014(6) 0.0049(6)
P3 0.0366(7) 0.0267(7) 0.0346(7) 0.0029(6) 0.0078(5) 0.0025(5)
N1 0.028(2) 0.033(2) 0.031(2) 0.0032(18) -0.0001(16) 0.0016(17)
N2 0.032(2) 0.033(2) 0.029(2) -0.0039(18) 0.0005(17) -0.0021(18)
N3 0.037(2) 0.024(2) 0.033(2) 0.0037(18) 0.0056(18) 0.0032(17)
N4 0.030(2) 0.024(2) 0.029(2) 0.0004(17) 0.0064(16) -0.0019(16)
C1 0.037(3) 0.029(3) 0.026(3) -0.001(2) 0.004(2) 0.001(2)
C2 0.035(3) 0.035(3) 0.027(3) -0.005(2) 0.001(2) 0.001(2)
C3 0.047(3) 0.035(3) 0.024(3) -0.001(2) 0.001(2) 0.010(2)
C4 0.048(3) 0.033(3) 0.029(3) 0.003(2) 0.009(2) 0.004(2)
C5 0.042(3) 0.036(3) 0.033(3) 0.004(2) 0.007(2) -0.002(2)
C6 0.034(3) 0.031(3) 0.027(3) 0.000(2) 0.004(2) 0.000(2)
C7 0.028(2) 0.038(3) 0.043(3) 0.011(2) 0.001(2) -0.001(2)
C8 0.051(4) 0.068(5) 0.067(5) 0.016(4) 0.021(3) 0.018(3)
C9 0.065(4) 0.096(6) 0.091(6) 0.025(5) 0.029(4) 0.039(4)
C10 0.059(4) 0.068(5) 0.085(6) 0.002(4) 0.031(4) 0.018(4)
C11 0.057(4) 0.075(5) 0.079(5) 0.005(4) -0.008(4) -0.022(4)
C12 0.046(3) 0.041(4) 0.100(6) 0.005(4) 0.016(3) -0.008(3)
C13 0.062(4) 0.080(5) 0.069(5) 0.014(4) -0.026(4) -0.023(4)
C14 0.028(2) 0.026(3) 0.035(3) 0.001(2) 0.004(2) 0.000(2)
C15 0.033(3) 0.029(3) 0.038(3) -0.001(2) 0.000(2) -0.002(2)
C16 0.028(2) 0.031(3) 0.051(3) 0.005(3) 0.000(2) 0.000(2)
C17 0.030(2) 0.032(3) 0.050(3) 0.003(2) 0.009(2) 0.001(2)
C18 0.038(3) 0.026(3) 0.038(3) -0.002(2) 0.008(2) 0.000(2)
C19 0.032(2) 0.027(3) 0.029(3) 0.003(2) 0.004(2) -0.002(2)
C20 0.041(3) 0.040(3) 0.038(3) -0.010(2) 0.013(2) 0.002(2)
C21 0.043(3) 0.047(4) 0.088(5) -0.014(4) -0.008(3) 0.006(3)
C22 0.096(5) 0.030(3) 0.101(6) -0.001(4) 0.039(5) 0.010(3)
C23 0.055(4) 0.045(4) 0.220(12) -0.014(6) -0.028(6) 0.000(4)
C24 0.067(4) 0.078(5) 0.037(3) -0.015(3) -0.002(3) 0.030(4)
C25 0.078(5) 0.169(9) 0.042(4) -0.025(5) -0.010(4) 0.066(6)
C26 0.065(4) 0.109(6) 0.049(4) -0.024(4) -0.003(3) 0.036(4)
C27 0.032(2) 0.027(3) 0.033(3) -0.003(2) 0.007(2) -0.002(2)
C28 0.042(3) 0.032(3) 0.033(3) -0.003(2) 0.002(2) -0.004(2)
C29 0.052(3) 0.038(3) 0.037(3) -0.012(3) 0.004(2) -0.007(3)
C30 0.057(3) 0.027(3) 0.051(4) -0.009(3) 0.013(3) -0.002(3)
C31 0.049(3) 0.024(3) 0.042(3) 0.001(2) 0.010(2) -0.001(2)
C32 0.034(3) 0.028(3) 0.034(3) -0.001(2) 0.008(2) -0.004(2)
C33 0.048(3) 0.020(2) 0.036(3) 0.003(2) 0.004(2) 0.004(2)
C34 0.061(4) 0.039(3) 0.063(4) 0.001(3) 0.031(3) -0.007(3)
C35 0.059(4) 0.065(5) 0.162(9) 0.048(5) 0.066(5) 0.015(4)
C36 0.184(10) 0.084(6) 0.093(7) -0.036(5) 0.097(7) -0.066(6)
C37 0.043(3) 0.035(3) 0.058(4) -0.001(3) -0.006(3) 0.003(2)
C38 0.069(4) 0.047(4) 0.068(5) 0.007(3) -0.021(4) -0.008(3)
C39 0.060(4) 0.031(3) 0.093(5) 0.012(3) -0.025(4) 0.003(3)
B1 0.036(3) 0.047(4) 0.045(4) -0.006(3) 0.003(3) 0.003(3)
C40 0.034(3) 0.066(4) 0.047(4) -0.013(3) 0.000(2) 0.010(3)
C41 0.033(3) 0.070(4) 0.068(4) -0.021(4) 0.007(3) -0.005(3)
C42 0.034(3) 0.088(6) 0.078(5) -0.048(5) 0.008(3) 0.000(3)
C43 0.056(4) 0.121(7) 0.049(4) -0.017(5) -0.009(3) 0.029(4)
C44 0.089(6) 0.098(6) 0.048(4) -0.003(4) -0.001(4) 0.045(5)
C45 0.072(4) 0.080(5) 0.040(4) -0.004(3) 0.001(3) 0.035(4)
C46 0.044(3) 0.055(4) 0.034(3) 0.001(3) 0.010(2) 0.008(3)
C47 0.061(4) 0.073(5) 0.052(4) -0.011(3) -0.002(3) 0.024(4)
C48 0.073(5) 0.072(5) 0.069(5) 0.006(4) 0.014(4) 0.039(4)
C49 0.094(6) 0.059(5) 0.061(5) -0.007(4) 0.032(4) 0.025(4)
C50 0.078(5) 0.045(4) 0.056(4) 0.000(3) 0.026(3) 0.004(3)
C51 0.054(3) 0.043(3) 0.041(3) 0.002(3) 0.014(3) 0.002(3)
C52 0.037(3) 0.049(4) 0.050(4) -0.016(3) 0.008(2) -0.003(3)
C53 0.039(3) 0.061(4) 0.055(4) -0.015(3) 0.008(3) 0.001(3)
C54 0.049(4) 0.074(5) 0.068(5) -0.022(4) 0.021(3) -0.007(3)
C55 0.067(4) 0.061(5) 0.078(5) -0.013(4) 0.028(4) -0.017(4)
C56 0.065(4) 0.050(4) 0.111(7) -0.003(4) 0.028(4) -0.008(3)
C57 0.047(3) 0.049(4) 0.086(5) -0.008(4) 0.025(3) -0.003(3)
C58 0.040(3) 0.028(3) 0.039(3) -0.008(2) 0.005(2) 0.001(2)
C59 0.041(3) 0.047(3) 0.043(3) -0.006(3) 0.003(2) -0.001(3)
C60 0.048(3) 0.045(3) 0.046(3) -0.009(3) -0.006(3) 0.000(3)
C61 0.037(3) 0.039(3) 0.063(4) -0.023(3) 0.002(3) -0.004(2)
C62 0.046(3) 0.041(3) 0.064(4) -0.019(3) 0.022(3) -0.004(3)
C63 0.048(3) 0.037(3) 0.036(3) -0.009(2) 0.009(2) -0.002(2)
O1 0.089(4) 0.127(5) 0.053(3) -0.022(3) -0.016(3) 0.032(4)
C64 0.103(7) 0.157(10) 0.089(7) -0.065(7) -0.040(5) 0.065(7)
C65 0.070(5) 0.117(7) 0.086(6) -0.052(6) -0.010(4) 0.031(5)
C66 0.070(4) 0.058(4) 0.063(5) -0.008(4) -0.004(3) 0.001(3)
C67 0.083(5) 0.057(4) 0.059(5) 0.000(4) -0.001(4) 0.001(4)
O2 0.110(6) 0.149(7) 0.134(7) 0.002(5) 0.028(5) 0.016(5)
C68 0.108(9) 0.164(13) 0.153(12) -0.015(10) -0.007(8) 0.046(9)
C69 0.150(11) 0.113(10) 0.141(12) 0.035(9) -0.039(9) -0.020(9)
C70 0.168(12) 0.174(13) 0.084(8) 0.024(8) -0.007(8) -0.087(10)
C71 0.089(7) 0.138(10) 0.153(11) 0.038(8) 0.021(7) -0.017(7)

loop_
_atom_type_symbol
_atom_type_description
_atom_type_scat_dispersion_real
_atom_type_scat_dispersion_imag
_atom_type_scat_source
C C 0.0181 0.0091 'International Tables Vol C Tables 4.2.6.8 and 6.1.1.4'
H H 0.0000 0.0000 'International Tables Vol C Tables 4.2.6.8 and 6.1.1.4'
N N 0.0311 0.0180 'International Tables Vol C Tables 4.2.6.8 and 6.1.1.4'
O O 0.0492 0.0322 'International Tables Vol C Tables 4.2.6.8 and 6.1.1.4'
P P 0.2955 0.4335 'International Tables Vol C Tables 4.2.6.8 and 6.1.1.4'
V V 0.0687 2.1097 'International Tables Vol C Tables 4.2.6.8 and 6.1.1.4'
Co Co -2.3653 3.6143 'International Tables Vol C Tables 4.2.6.8 and 6.1.1.4'
B B 0.0090 0.0039 'International Tables Vol C Tables 4.2.6.8 and 6.1.1.4'

loop_
_geom_angle_atom_site_label_1
_geom_angle_atom_site_label_2
_geom_angle_atom_site_label_3
_geom_angle
V1 Co1 P2 94.12(5)
V1 Co1 P3 94.30(5)
P2 Co1 P3 118.20(6)
V1 Co1 P1 94.18(5)
P2 Co1 P1 119.92(7)
P3 Co1 P1 120.29(6)
N3 V1 N2 117.92(17)
N3 V1 N1 114.69(18)
N2 V1 N1 116.90(17)
N3 V1 Co1 100.03(12)
N2 V1 Co1 101.25(12)
N1 V1 Co1 101.43(12)
N3 V1 N4 79.63(15)
N2 V1 N4 78.75(15)
N1 V1 N4 78.92(15)
Co1 V1 N4 179.60(11)
C8 P1 C7 102.0(3)
C8 P1 C11 107.0(4)
C7 P1 C11 101.0(3)
C8 P1 Co1 126.8(2)
C7 P1 Co1 103.93(17)
C11 P1 Co1 112.4(3)
C20 P2 C24 104.6(3)
C20 P2 C21 100.2(3)
C24 P2 C21 106.1(3)
C20 P2 Co1 104.46(17)
C24 P2 Co1 112.2(2)
C21 P2 Co1 126.6(3)
C34 P3 C33 100.0(3)
C34 P3 C37 105.3(3)
C33 P3 C37 105.1(3)
C34 P3 Co1 127.4(2)
C33 P3 Co1 102.55(16)
C37 P3 Co1 113.42(19)
C6 N1 C7 116.5(4)
C6 N1 V1 118.4(3)
C7 N1 V1 124.0(3)
C19 N2 C20 116.6(4)
C19 N2 V1 119.0(3)
C20 N2 V1 124.0(3)
C32 N3 C33 116.4(4)
C32 N3 V1 118.0(3)
C33 N3 V1 124.8(3)
C1 N4 C14 111.6(4)
C1 N4 C27 112.5(4)
C14 N4 C27 114.7(4)
C1 N4 V1 105.6(3)
C14 N4 V1 106.3(3)
C27 N4 V1 105.3(3)
C2 C1 C6 120.5(5)
C2 C1 N4 124.3(4)
C6 C1 N4 115.2(4)
C1 C2 C3 120.1(5)
C1 C2 H2A 120.0
C3 C2 H2A 120.0
C4 C3 C2 119.8(5)
C4 C3 H3A 120.1
C2 C3 H3A 120.1
C3 C4 C5 120.6(5)
C3 C4 H4A 119.7
C5 C4 H4A 119.7
C4 C5 C6 120.7(5)
C4 C5 H5A 119.7
C6 C5 H5A 119.7
N1 C6 C5 124.3(4)
N1 C6 C1 117.4(4)
C5 C6 C1 118.3(4)
N1 C7 P1 106.7(3)
N1 C7 H7A 110.4
P1 C7 H7A 110.4
N1 C7 H7B 110.4
P1 C7 H7B 110.4
H7A C7 H7B 108.6
C10 C8 C9 111.7(7)
C10 C8 P1 111.3(5)
C9 C8 P1 112.9(5)
C10 C8 H8A 106.8
C9 C8 H8A 106.8
P1 C8 H8A 106.8
C8 C9 H9A 109.5
C8 C9 H9B 109.5
H9A C9 H9B 109.5
C8 C9 H9C 109.5
H9A C9 H9C 109.5
H9B C9 H9C 109.5
C8 C10 H10A 109.5
C8 C10 H10B 109.5
H10A C10 H10B 109.5
C8 C10 H10C 109.5
H10A C10 H10C 109.5
H10B C10 H10C 109.5
C12 C11 C13 114.3(6)
C12 C11 P1 113.7(5)
C13 C11 P1 112.1(5)
C12 C11 H11A 105.2
C13 C11 H11A 105.2
P1 C11 H11A 105.2
C11 C12 H12A 109.5
C11 C12 H12B 109.5
H12A C12 H12B 109.5
C11 C12 H12C 109.5
H12A C12 H12C 109.5
H12B C12 H12C 109.5
C11 C13 H13A 109.5
C11 C13 H13B 109.5
H13A C13 H13B 109.5
C11 C13 H13C 109.5
H13A C13 H13C 109.5
H13B C13 H13C 109.5
C15 C14 C19 121.2(4)
C15 C14 N4 124.0(4)
C19 C14 N4 114.6(4)
C14 C15 C16 119.6(5)
C14 C15 H15A 120.2
C16 C15 H15A 120.2
C17 C16 C15 120.0(5)
C17 C16 H16A 120.0
C15 C16 H16A 120.0
C16 C17 C18 120.8(5)
C16 C17 H17A 119.6
C18 C17 H17A 119.6
C17 C18 C19 120.2(5)
C17 C18 H18A 119.9
C19 C18 H18A 119.9
C14 C19 N2 118.1(4)
C14 C19 C18 118.2(4)
N2 C19 C18 123.7(4)
N2 C20 P2 106.8(3)
N2 C20 H20A 110.4
P2 C20 H20A 110.4
N2 C20 H20B 110.4
P2 C20 H20B 110.4
H20A C20 H20B 108.6
C22 C21 C23 115.6(8)
C22 C21 P2 109.2(5)
C23 C21 P2 111.4(5)
C22 C21 H21A 106.7
C23 C21 H21A 106.7
P2 C21 H21A 106.7
C21 C22 H22A 109.5
C21 C22 H22B 109.5
H22A C22 H22B 109.5
C21 C22 H22C 109.5
H22A C22 H22C 109.5
H22B C22 H22C 109.5
C21 C23 H23A 109.5
C21 C23 H23B 109.5
H23A C23 H23B 109.5
C21 C23 H23C 109.5
H23A C23 H23C 109.5
H23B C23 H23C 109.5
C25 C24 C26 113.0(5)
C25 C24 P2 113.4(5)
C26 C24 P2 114.7(5)
C25 C24 H24A 104.8
C26 C24 H24A 104.8
P2 C24 H24A 104.8
C24 C25 H25A 109.5
C24 C25 H25B 109.5
H25A C25 H25B 109.5
C24 C25 H25C 109.5
H25A C25 H25C 109.5
H25B C25 H25C 109.5
C24 C26 H26A 109.5
C24 C26 H26B 109.5
H26A C26 H26B 109.5
C24 C26 H26C 109.5
H26A C26 H26C 109.5
H26B C26 H26C 109.5
C28 C27 C32 121.4(5)
C28 C27 N4 123.3(4)
C32 C27 N4 115.2(4)
C27 C28 C29 119.5(5)
C27 C28 H28A 120.3
C29 C28 H28A 120.3
C30 C29 C28 120.2(5)
C30 C29 H29A 119.9
C28 C29 H29A 119.9
C29 C30 C31 120.9(5)
C29 C30 H30A 119.6
C31 C30 H30A 119.6
C30 C31 C32 120.2(5)
C30 C31 H31A 119.9
C32 C31 H31A 119.9
N3 C32 C31 124.1(5)
N3 C32 C27 118.0(4)
C31 C32 C27 117.9(5)
N3 C33 P3 105.5(3)
N3 C33 H33A 110.6
P3 C33 H33A 110.6
N3 C33 H33B 110.6
P3 C33 H33B 110.6
H33A C33 H33B 108.8
C35 C34 C36 113.8(7)
C35 C34 P3 111.6(4)
C36 C34 P3 112.6(5)
C35 C34 H34A 106.0
C36 C34 H34A 106.0
P3 C34 H34A 106.0
C34 C35 H35A 109.5
C34 C35 H35B 109.5
H35A C35 H35B 109.5
C34 C35 H35C 109.5
H35A C35 H35C 109.5
H35B C35 H35C 109.5
C34 C36 H36A 109.5
C34 C36 H36B 109.5
H36A C36 H36B 109.5
C34 C36 H36C 109.5
H36A C36 H36C 109.5
H36B C36 H36C 109.5
C39 C37 C38 111.3(5)
C39 C37 P3 115.3(4)
C38 C37 P3 111.7(4)
C39 C37 H37A 106.0
C38 C37 H37A 106.0
P3 C37 H37A 106.0
C37 C38 H38A 109.5
C37 C38 H38B 109.5
H38A C38 H38B 109.5
C37 C38 H38C 109.5
H38A C38 H38C 109.5
H38B C38 H38C 109.5
C37 C39 H39B 109.5
C37 C39 H39C 109.5
H39B C39 H39C 109.5
C37 C39 H39D 109.5
H39B C39 H39D 109.5
H39C C39 H39D 109.5
C46 B1 C58 109.4(5)
C46 B1 C52 108.7(5)
C58 B1 C52 110.2(5)
C46 B1 C40 110.0(5)
C58 B1 C40 107.1(5)
C52 B1 C40 111.3(5)
C41 C40 C45 115.0(6)
C41 C40 B1 123.8(6)
C45 C40 B1 121.1(6)
C40 C41 C42 120.9(7)
C40 C41 H41A 119.6
C42 C41 H41A 119.6
C43 C42 C41 121.4(7)
C43 C42 H42A 119.3
C41 C42 H42A 119.3
C42 C43 C44 118.7(7)
C42 C43 H43A 120.6
C44 C43 H43A 120.6
C43 C44 C45 119.8(8)
C43 C44 H44A 120.1
C45 C44 H44A 120.1
C44 C45 C40 124.1(7)
C44 C45 H45A 117.9
C40 C45 H45A 117.9
C51 C46 C47 114.7(6)
C51 C46 B1 123.0(5)
C47 C46 B1 122.3(5)
C46 C47 C48 122.3(7)
C46 C47 H47A 118.8
C48 C47 H47A 118.8
C49 C48 C47 119.8(7)
C49 C48 H48A 120.1
C47 C48 H48A 120.1
C50 C49 C48 119.6(7)
C50 C49 H49A 120.2
C48 C49 H49A 120.2
C49 C50 C51 120.5(7)
C49 C50 H50A 119.8
C51 C50 H50A 119.8
C46 C51 C50 123.0(6)
C46 C51 H51A 118.5
C50 C51 H51A 118.5
C57 C52 C53 114.1(6)
C57 C52 B1 122.6(5)
C53 C52 B1 123.3(5)
C54 C53 C52 123.4(6)
C54 C53 H53A 118.3
C52 C53 H53A 118.3
C55 C54 C53 120.6(6)
C55 C54 H54A 119.7
C53 C54 H54A 119.7
C54 C55 C56 118.7(7)
C54 C55 H55A 120.7
C56 C55 H55A 120.7
C55 C56 C57 120.0(7)
C55 C56 H56A 120.0
C57 C56 H56A 120.0
C52 C57 C56 123.1(6)
C52 C57 H57A 118.5
C56 C57 H57A 118.5
C59 C58 C63 114.6(5)
C59 C58 B1 123.2(5)
C63 C58 B1 122.1(5)
C60 C59 C58 123.1(6)
C60 C59 H59A 118.4
C58 C59 H59A 118.4
C61 C60 C59 120.2(6)
C61 C60 H60A 119.9
C59 C60 H60A 119.9
C60 C61 C62 118.8(5)
C60 C61 H61A 120.6
C62 C61 H61A 120.6
C61 C62 C63 120.8(6)
C61 C62 H62A 119.6
C63 C62 H62A 119.6
C62 C63 C58 122.5(5)
C62 C63 H63A 118.8
C58 C63 H63A 118.8
C65 O1 C67 109.0(5)
C66 C64 C65 107.0(7)
C66 C64 H64A 110.3
C65 C64 H64A 110.3
C66 C64 H64B 110.3
C65 C64 H64B 110.3
H64A C64 H64B 108.6
O1 C65 C64 104.5(7)
O1 C65 H65A 110.9
C64 C65 H65A 110.9
O1 C65 H65B 110.9
C64 C65 H65B 110.9
H65A C65 H65B 108.9
C64 C66 C67 105.6(6)
C64 C66 H66A 110.6
C67 C66 H66A 110.6
C64 C66 H66B 110.6
C67 C66 H66B 110.6
H66A C66 H66B 108.8
O1 C67 C66 107.5(6)
O1 C67 H67A 110.2
C66 C67 H67A 110.2
O1 C67 H67B 110.2
C66 C67 H67B 110.2
H67A C67 H67B 108.5
C71 O2 C68 112.3(11)
C69 C68 O2 102.3(12)
C69 C68 H68A 111.3
O2 C68 H68A 111.3
C69 C68 H68B 111.3
O2 C68 H68B 111.3
H68A C68 H68B 109.2
C68 C69 C70 110.7(13)
C68 C69 H69A 109.5
C70 C69 H69A 109.5
C68 C69 H69B 109.5
C70 C69 H69B 109.5
H69A C69 H69B 108.1
C69 C70 C71 94.4(9)
C69 C70 H70A 112.8
C71 C70 H70A 112.8
C69 C70 H70B 112.8
C71 C70 H70B 112.8
H70A C70 H70B 110.3
O2 C71 C70 103.6(10)
O2 C71 H71A 111.0
C70 C71 H71A 111.0
O2 C71 H71B 111.0
C70 C71 H71B 111.0
H71A C71 H71B 109.0

loop_
_geom_bond_atom_site_label_1
_geom_bond_atom_site_label_2
_geom_bond_distance
Co1 V1 1.9930(11)
Co1 P2 2.2356(16)
Co1 P3 2.2448(15)
Co1 P1 2.2470(16)
V1 N3 1.925(4)
V1 N2 1.926(4)
V1 N1 1.926(4)
V1 N4 2.272(4)
P1 C8 1.806(7)
P1 C7 1.840(5)
P1 C11 1.879(7)
P2 C20 1.831(5)
P2 C24 1.850(6)
P2 C21 1.851(7)
P3 C34 1.850(6)
P3 C33 1.850(5)
P3 C37 1.863(5)
N1 C6 1.395(6)
N1 C7 1.463(6)
N2 C19 1.401(6)
N2 C20 1.460(6)
N3 C32 1.400(6)
N3 C33 1.462(6)
N4 C1 1.472(6)
N4 C14 1.476(6)
N4 C27 1.486(6)
C1 C2 1.375(6)
C1 C6 1.411(7)
C2 C3 1.404(7)
C2 H2A 0.9500
C3 C4 1.373(7)
C3 H3A 0.9500
C4 C5 1.380(7)
C4 H4A 0.9500
C5 C6 1.402(7)
C5 H5A 0.9500
C7 H7A 0.9900
C7 H7B 0.9900
C8 C10 1.424(10)
C8 C9 1.523(9)
C8 H8A 1.0000
C9 H9A 0.9800
C9 H9B 0.9800
C9 H9C 0.9800
C10 H10A 0.9800
C10 H10B 0.9800
C10 H10C 0.9800
C11 C12 1.491(9)
C11 C13 1.512(9)
C11 H11A 1.0000
C12 H12A 0.9800
C12 H12B 0.9800
C12 H12C 0.9800
C13 H13A 0.9800
C13 H13B 0.9800
C13 H13C 0.9800
C14 C15 1.380(6)
C14 C19 1.396(7)
C15 C16 1.394(7)
C15 H15A 0.9500
C16 C17 1.374(8)
C16 H16A 0.9500
C17 C18 1.378(7)
C17 H17A 0.9500
C18 C19 1.408(7)
C18 H18A 0.9500
C20 H20A 0.9900
C20 H20B 0.9900
C21 C22 1.507(10)
C21 C23 1.526(9)
C21 H21A 1.0000
C22 H22A 0.9800
C22 H22B 0.9800
C22 H22C 0.9800
C23 H23A 0.9800
C23 H23B 0.9800
C23 H23C 0.9800
C24 C25 1.522(9)
C24 C26 1.529(8)
C24 H24A 1.0000
C25 H25A 0.9800
C25 H25B 0.9800
C25 H25C 0.9800
C26 H26A 0.9800
C26 H26B 0.9800
C26 H26C 0.9800
C27 C28 1.375(7)
C27 C32 1.408(7)
C28 C29 1.389(7)
C28 H28A 0.9500
C29 C30 1.374(8)
C29 H29A 0.9500
C30 C31 1.385(8)
C30 H30A 0.9500
C31 C32 1.401(7)
C31 H31A 0.9500
C33 H33A 0.9900
C33 H33B 0.9900
C34 C35 1.521(9)
C34 C36 1.531(10)
C34 H34A 1.0000
C35 H35A 0.9800
C35 H35B 0.9800
C35 H35C 0.9800
C36 H36A 0.9800
C36 H36B 0.9800
C36 H36C 0.9800
C37 C39 1.522(8)
C37 C38 1.535(8)
C37 H37A 1.0000
C38 H38A 0.9800
C38 H38B 0.9800
C38 H38C 0.9800
C39 H39B 0.9800
C39 H39C 0.9800
C39 H39D 0.9800
B1 C46 1.645(9)
B1 C58 1.647(8)
B1 C52 1.647(9)
B1 C40 1.659(9)
C40 C41 1.392(9)
C40 C45 1.396(9)
C41 C42 1.428(9)
C41 H41A 0.9500
C42 C43 1.363(11)
C42 H42A 0.9500
C43 C44 1.367(12)
C43 H43A 0.9500
C44 C45 1.391(9)
C44 H44A 0.9500
C45 H45A 0.9500
C46 C51 1.381(8)
C46 C47 1.398(8)
C47 C48 1.404(9)
C47 H47A 0.9500
C48 C49 1.359(10)
C48 H48A 0.9500
C49 C50 1.347(9)
C49 H49A 0.9500
C50 C51 1.392(8)
C50 H50A 0.9500
C51 H51A 0.9500
C52 C57 1.393(9)
C52 C53 1.409(8)
C53 C54 1.391(9)
C53 H53A 0.9500
C54 C55 1.354(10)
C54 H54A 0.9500
C55 C56 1.397(10)
C55 H55A 0.9500
C56 C57 1.398(9)
C56 H56A 0.9500
C57 H57A 0.9500
C58 C59 1.393(8)
C58 C63 1.397(7)
C59 C60 1.387(7)
C59 H59A 0.9500
C60 C61 1.365(9)
C60 H60A 0.9500
C61 C62 1.367(9)
C61 H61A 0.9500
C62 C63 1.385(8)
C62 H62A 0.9500
C63 H63A 0.9500
O1 C65 1.402(10)
O1 C67 1.411(8)
C64 C66 1.422(10)
C64 C65 1.478(10)
C64 H64A 0.9900
C64 H64B 0.9900
C65 H65A 0.9900
C65 H65B 0.9900
C66 C67 1.468(9)
C66 H66A 0.9900
C66 H66B 0.9900
C67 H67A 0.9900
C67 H67B 0.9900
O2 C71 1.396(12)
O2 C68 1.446(13)
C68 C69 1.381(16)
C68 H68A 0.9900
C68 H68B 0.9900
C69 C70 1.508(18)
C69 H69A 0.9900
C69 H69B 0.9900
C70 C71 1.591(16)
C70 H70A 0.9900
C70 H70B 0.9900
C71 H71A 0.9900
C71 H71B 0.9900

loop_
_geom_torsion_atom_site_label_1
_geom_torsion_atom_site_label_2
_geom_torsion_atom_site_label_3
_geom_torsion_atom_site_label_4
_geom_torsion
P2 Co1 V1 N3 -141.46(13)
P3 Co1 V1 N3 -22.74(13)
P1 Co1 V1 N3 98.10(13)
P2 Co1 V1 N2 -20.13(14)
P3 Co1 V1 N2 98.60(13)
P1 Co1 V1 N2 -140.56(14)
P2 Co1 V1 N1 100.60(13)
P3 Co1 V1 N1 -140.68(13)
P1 Co1 V1 N1 -19.84(13)
P2 Co1 V1 N4 -109(17)
P3 Co1 V1 N4 9(17)
P1 Co1 V1 N4 130(17)
V1 Co1 P1 C8 -87.4(3)
P2 Co1 P1 C8 175.4(3)
P3 Co1 P1 C8 10.0(3)
V1 Co1 P1 C7 29.6(2)
P2 Co1 P1 C7 -67.6(2)
P3 Co1 P1 C7 127.0(2)
V1 Co1 P1 C11 137.9(3)
P2 Co1 P1 C11 40.7(3)
P3 Co1 P1 C11 -124.6(3)
V1 Co1 P2 C20 29.2(2)
P3 Co1 P2 C20 -67.9(2)
P1 Co1 P2 C20 126.4(2)
V1 Co1 P2 C24 141.9(3)
P3 Co1 P2 C24 44.8(3)
P1 Co1 P2 C24 -120.9(3)
V1 Co1 P2 C21 -85.6(3)
P3 Co1 P2 C21 177.2(2)
P1 Co1 P2 C21 11.6(3)
V1 Co1 P3 C34 -79.5(3)
P2 Co1 P3 C34 17.5(3)
P1 Co1 P3 C34 -176.9(3)
V1 Co1 P3 C33 33.72(18)
P2 Co1 P3 C33 130.73(18)
P1 Co1 P3 C33 -63.66(19)
V1 Co1 P3 C37 146.5(2)
P2 Co1 P3 C37 -116.5(2)
P1 Co1 P3 C37 49.1(2)
N3 V1 N1 C6 91.5(4)
N2 V1 N1 C6 -52.7(4)
Co1 V1 N1 C6 -161.8(3)
N4 V1 N1 C6 18.4(3)
N3 V1 N1 C7 -101.1(4)
N2 V1 N1 C7 114.7(4)
Co1 V1 N1 C7 5.7(4)
N4 V1 N1 C7 -174.1(4)
N3 V1 N2 C19 -57.7(4)
N1 V1 N2 C19 85.3(4)
Co1 V1 N2 C19 -165.5(3)
N4 V1 N2 C19 14.1(3)
N3 V1 N2 C20 115.0(4)
N1 V1 N2 C20 -101.9(4)
Co1 V1 N2 C20 7.2(4)
N4 V1 N2 C20 -173.2(4)
N2 V1 N3 C32 88.5(4)
N1 V1 N3 C32 -55.4(4)
Co1 V1 N3 C32 -163.0(3)
N4 V1 N3 C32 17.2(3)
N2 V1 N3 C33 -101.9(4)
N1 V1 N3 C33 114.3(4)
Co1 V1 N3 C33 6.6(4)
N4 V1 N3 C33 -173.1(4)
N3 V1 N4 C1 -135.3(3)
N2 V1 N4 C1 103.2(3)
N1 V1 N4 C1 -17.4(3)
Co1 V1 N4 C1 -168(100)
N3 V1 N4 C14 106.0(3)
N2 V1 N4 C14 -15.4(3)
N1 V1 N4 C14 -136.0(3)
Co1 V1 N4 C14 74(17)
N3 V1 N4 C27 -16.0(3)
N2 V1 N4 C27 -137.5(3)
N1 V1 N4 C27 101.9(3)
Co1 V1 N4 C27 -48(17)
C14 N4 C1 C2 -50.0(6)
C27 N4 C1 C2 80.5(6)
V1 N4 C1 C2 -165.1(4)
C14 N4 C1 C6 129.7(4)
C27 N4 C1 C6 -99.8(5)
V1 N4 C1 C6 14.6(5)
C6 C1 C2 C3 0.3(7)
N4 C1 C2 C3 -180.0(4)
C1 C2 C3 C4 -0.5(7)
C2 C3 C4 C5 0.2(8)
C3 C4 C5 C6 0.2(8)
C7 N1 C6 C5 -6.6(7)
V1 N1 C6 C5 161.8(4)
C7 N1 C6 C1 175.6(4)
V1 N1 C6 C1 -16.0(6)
C4 C5 C6 N1 -178.1(5)
C4 C5 C6 C1 -0.3(8)
C2 C1 C6 N1 178.0(4)
N4 C1 C6 N1 -1.7(6)
C2 C1 C6 C5 0.1(7)
N4 C1 C6 C5 -179.7(4)
C6 N1 C7 P1 -175.6(4)
V1 N1 C7 P1 16.7(5)
C8 P1 C7 N1 104.4(4)
C11 P1 C7 N1 -145.4(4)
Co1 P1 C7 N1 -28.8(4)
C7 P1 C8 C10 -63.5(6)
C11 P1 C8 C10 -169.1(5)
Co1 P1 C8 C10 54.3(6)
C7 P1 C8 C9 169.9(5)
C11 P1 C8 C9 64.3(6)
Co1 P1 C8 C9 -72.3(6)
C8 P1 C11 C12 45.6(6)
C7 P1 C11 C12 -60.7(6)
Co1 P1 C11 C12 -170.9(4)
C8 P1 C11 C13 -86.0(6)
C7 P1 C11 C13 167.7(6)
Co1 P1 C11 C13 57.5(6)
C1 N4 C14 C15 76.4(6)
C27 N4 C14 C15 -53.1(6)
V1 N4 C14 C15 -169.0(4)
C1 N4 C14 C19 -99.5(5)
C27 N4 C14 C19 131.0(4)
V1 N4 C14 C19 15.1(5)
C19 C14 C15 C16 0.7(7)
N4 C14 C15 C16 -174.9(4)
C14 C15 C16 C17 -0.8(7)
C15 C16 C17 C18 0.0(8)
C16 C17 C18 C19 0.8(8)
C15 C14 C19 N2 178.2(4)
N4 C14 C19 N2 -5.7(6)
C15 C14 C19 C18 0.0(7)
N4 C14 C19 C18 176.1(4)
C20 N2 C19 C14 176.9(4)
V1 N2 C19 C14 -9.8(6)
C20 N2 C19 C18 -5.0(7)
V1 N2 C19 C18 168.3(4)
C17 C18 C19 C14 -0.8(7)
C17 C18 C19 N2 -178.9(5)
C19 N2 C20 P2 -172.4(3)
V1 N2 C20 P2 14.8(5)
C24 P2 C20 N2 -145.6(4)
C21 P2 C20 N2 104.7(4)
Co1 P2 C20 N2 -27.6(4)
C20 P2 C21 C22 -63.4(5)
C24 P2 C21 C22 -171.9(5)
Co1 P2 C21 C22 53.4(5)
C20 P2 C21 C23 167.8(7)
C24 P2 C21 C23 59.3(7)
Co1 P2 C21 C23 -75.4(7)
C20 P2 C24 C25 165.8(6)
C21 P2 C24 C25 -88.7(6)
Co1 P2 C24 C25 53.2(6)
C20 P2 C24 C26 -62.1(6)
C21 P2 C24 C26 43.3(6)
Co1 P2 C24 C26 -174.8(5)
C1 N4 C27 C28 -50.7(6)
C14 N4 C27 C28 78.3(6)
V1 N4 C27 C28 -165.3(4)
C1 N4 C27 C32 127.8(4)
C14 N4 C27 C32 -103.3(5)
V1 N4 C27 C32 13.2(5)
C32 C27 C28 C29 -0.1(8)
N4 C27 C28 C29 178.2(5)
C27 C28 C29 C30 -0.3(8)
C28 C29 C30 C31 0.5(9)
C29 C30 C31 C32 -0.3(8)
C33 N3 C32 C31 -8.8(7)
V1 N3 C32 C31 161.7(4)
C33 N3 C32 C27 174.3(4)
V1 N3 C32 C27 -15.2(6)
C30 C31 C32 N3 -176.9(5)
C30 C31 C32 C27 -0.1(7)
C28 C27 C32 N3 177.3(4)
N4 C27 C32 N3 -1.1(6)
C28 C27 C32 C31 0.3(7)
N4 C27 C32 C31 -178.2(4)
C32 N3 C33 P3 -171.5(3)
V1 N3 C33 P3 18.7(5)
C34 P3 C33 N3 99.9(4)
C37 P3 C33 N3 -151.1(3)
Co1 P3 C33 N3 -32.3(3)
C33 P3 C34 C35 -57.7(5)
C37 P3 C34 C35 -166.5(5)
Co1 P3 C34 C35 56.7(6)
C33 P3 C34 C36 172.9(6)
C37 P3 C34 C36 64.0(6)
Co1 P3 C34 C36 -72.8(6)
C34 P3 C37 C39 29.5(6)
C33 P3 C37 C39 -75.6(5)
Co1 P3 C37 C39 173.2(4)
C34 P3 C37 C38 -98.7(5)
C33 P3 C37 C38 156.2(5)
Co1 P3 C37 C38 44.9(5)
C46 B1 C40 C41 153.7(5)
C58 B1 C40 C41 -87.4(7)
C52 B1 C40 C41 33.1(7)
C46 B1 C40 C45 -31.0(7)
C58 B1 C40 C45 87.9(6)
C52 B1 C40 C45 -151.6(5)
C45 C40 C41 C42 1.5(8)
B1 C40 C41 C42 177.1(5)
C40 C41 C42 C43 0.5(9)
C41 C42 C43 C44 -2.3(10)
C42 C43 C44 C45 2.0(11)
C43 C44 C45 C40 0.0(11)
C41 C40 C45 C44 -1.8(9)
B1 C40 C45 C44 -177.5(6)
C58 B1 C46 C51 21.3(8)
C52 B1 C46 C51 -99.1(6)
C40 B1 C46 C51 138.7(5)
C58 B1 C46 C47 -160.9(6)
C52 B1 C46 C47 78.7(7)
C40 B1 C46 C47 -43.5(8)
C51 C46 C47 C48 0.8(10)
B1 C46 C47 C48 -177.1(6)
C46 C47 C48 C49 1.1(12)
C47 C48 C49 C50 -2.6(12)
C48 C49 C50 C51 2.0(11)
C47 C46 C51 C50 -1.4(9)
B1 C46 C51 C50 176.6(6)
C49 C50 C51 C46 0.0(10)
C46 B1 C52 C57 161.8(5)
C58 B1 C52 C57 41.9(8)
C40 B1 C52 C57 -76.8(7)
C46 B1 C52 C53 -18.5(7)
C58 B1 C52 C53 -138.5(5)
C40 B1 C52 C53 102.9(6)
C57 C52 C53 C54 -0.5(9)
B1 C52 C53 C54 179.8(6)
C52 C53 C54 C55 -0.4(10)
C53 C54 C55 C56 0.3(11)
C54 C55 C56 C57 0.7(11)
C53 C52 C57 C56 1.5(9)
B1 C52 C57 C56 -178.8(6)
C55 C56 C57 C52 -1.7(11)
C46 B1 C58 C59 -89.3(6)
C52 B1 C58 C59 30.2(7)
C40 B1 C58 C59 151.4(5)
C46 B1 C58 C63 86.2(6)
C52 B1 C58 C63 -154.3(5)
C40 B1 C58 C63 -33.1(7)
C63 C58 C59 C60 0.5(8)
B1 C58 C59 C60 176.3(5)
C58 C59 C60 C61 -0.3(9)
C59 C60 C61 C62 -0.8(8)
C60 C61 C62 C63 1.7(8)
C61 C62 C63 C58 -1.5(8)
C59 C58 C63 C62 0.4(8)
B1 C58 C63 C62 -175.4(5)
C67 O1 C65 C64 23.5(10)
C66 C64 C65 O1 -25.5(12)
C65 C64 C66 C67 17.6(12)
C65 O1 C67 C66 -13.1(9)
C64 C66 C67 O1 -3.3(10)
C71 O2 C68 C69 6.1(14)
O2 C68 C69 C70 -31.6(14)
C68 C69 C70 C71 40.9(12)
C68 O2 C71 C70 19.3(13)
C69 C70 C71 O2 -33.7(11)
